data_4316765
loop_
_publ_author_name
'Gaelle Dupouy'
'Smail Triki'
'Mathieu Marchivie'
'Nathalie Cosquer'
'Carlos J. G\'omez-Garc\'ia'
'S\'ebastien Pillet'
'El-Eulmi Bendeif'
'Claude Lecomte'
'Saket Asthana'
'Jean-Fran\,cois L\'etard'

_publ_contact_author_address
;
UMR CNRS 6521, Universit\'e de Bretagne Occidentale,
BP 809, 29285 Brest Cedex (France)
;
_publ_contact_author_email ' triki@univ-brest.fr'
_publ_contact_author_fax +33298017001
_publ_contact_author_name ' Prof. Smail Triki'
_publ_contact_author_phone +33298016146
_publ_section_title
;
 Cyanocarbanion-Based Spin-Crossover Materials: Photocrystallographic and
 Photomagnetic Studies of a New Iron(II) Neutral Chain
;
_journal_name_full 'Inorganic Chemistry'
_journal_page_first 9358
_journal_page_last 9368
_journal_paper_doi 10.1021/ic101038z
_journal_volume 49
_journal_year 2010
_chemical_compound_source 'synthesis as described'
_chemical_formula_moiety 'C34 H20 Fe1 N18'
_chemical_formula_sum 'C34 H20 Fe N18'
_chemical_formula_weight 736.53
_chemical_name_systematic
;
 ?
;
_space_group_IT_number 14
_symmetry_cell_setting monoclinic
_symmetry_Int_Tables_number 14
_symmetry_space_group_name_Hall '-P 2yn'
_symmetry_space_group_name_H-M 'P 1 21/n 1'
_atom_sites_solution_hydrogens geom
_atom_sites_solution_primary direct
_atom_sites_solution_secondary difmap
_audit_conform_dict_location ftp://ftp.iucr.org/pub/cif_core.dic
_audit_conform_dict_name cif_core.dic
_audit_conform_dict_version 2.3
_audit_creation_date 2008-09-15T08:17:40-00:00
_audit_creation_method 'WinGX routine CIF_UPDATE'
_cell_angle_alpha 90
_cell_angle_beta 92.832(4)
_cell_angle_gamma 90
_cell_formula_units_Z 2
_cell_length_a 11.3894(8)
_cell_length_b 12.1165(4)
_cell_length_c 11.8384(4)
_cell_measurement_reflns_used 3462
_cell_measurement_temperature 10(2)
_cell_measurement_theta_max 26.3064
_cell_measurement_theta_min 2.9378
_cell_measurement_wavelength 0.71073
_cell_volume 1631.70(14)
_computing_cell_refinement
;
        CrysAlis RED, Oxford Diffraction Ltd.,
        Version 1.171.32.5 (release 08-05-2007 CrysAlis171 .NET)
        (compiled May  8 2007,13:10:02)
;
_computing_data_collection
;
        CrysAlis CCD, Oxford Diffraction Ltd.,
        Version 1.171.32.5 (release 08-05-2007 CrysAlis171 .NET)
        (compiled May  8 2007,13:10:02)
;
_computing_data_reduction
;
        CrysAlis RED, Oxford Diffraction Ltd.,
        Version 1.171.32.5 (release 08-05-2007 CrysAlis171 .NET)
        (compiled May  8 2007,13:10:02)
;
_computing_molecular_graphics 'Ortep-3 for Windows (Farrugia, 1997)'
_computing_publication_material 'WinGX publication routines (Farrugia, 1999)'
_computing_structure_refinement 'SHELXL-97 (Sheldrick, 1997)'
_computing_structure_solution 'SIR97 (Giacovazzo et al, 1997)'
_diffrn_ambient_temperature 10(2)
_diffrn_detector_area_resol_mean 8.4221
_diffrn_measured_fraction_theta_full 0.703
_diffrn_measured_fraction_theta_max 0.703
_diffrn_measurement_device_type 'Oxford diffraction Xcalibur 2'
_diffrn_measurement_method 'phi scan and omega scan '
_diffrn_orient_matrix_UB_11 0.0158039796
_diffrn_orient_matrix_UB_12 -0.0565078239
_diffrn_orient_matrix_UB_13 -0.0012570447
_diffrn_orient_matrix_UB_21 0.008405415
_diffrn_orient_matrix_UB_22 0.0000342591
_diffrn_orient_matrix_UB_23 0.0596667705
_diffrn_orient_matrix_UB_31 -0.0596262315
_diffrn_orient_matrix_UB_32 -0.0149877477
_diffrn_orient_matrix_UB_33 0.0049928758
_diffrn_radiation_monochromator graphite
_diffrn_radiation_probe x-ray
_diffrn_radiation_type MoK\a
_diffrn_radiation_wavelength 0.71073
_diffrn_reflns_av_R_equivalents 0.0267
_diffrn_reflns_av_unetI/netI 0.0585
_diffrn_reflns_limit_h_max 12
_diffrn_reflns_limit_h_min -9
_diffrn_reflns_limit_k_max 14
_diffrn_reflns_limit_k_min -14
_diffrn_reflns_limit_l_max 10
_diffrn_reflns_limit_l_min -14
_diffrn_reflns_number 6258
_diffrn_reflns_theta_full 26.36
_diffrn_reflns_theta_max 26.36
_diffrn_reflns_theta_min 2.95
_exptl_absorpt_coefficient_mu 0.52
_exptl_absorpt_correction_T_max 1
_exptl_absorpt_correction_T_min 0.90858
_exptl_absorpt_correction_type multi-scan
_exptl_absorpt_process_details
;
        CrysAlis RED, Oxford Diffraction Ltd.,
        Version 1.171.32.5 (release 08-05-2007 CrysAlis171 .NET)
        (compiled May  8 2007,13:10:02)
        Empirical absorption correction using spherical harmonics,
 implemented in SCALE3 ABSPACK scaling algorithm.
;
_exptl_crystal_colour yellow
_exptl_crystal_density_diffrn 1.499
_exptl_crystal_density_method 'not measured'
_exptl_crystal_description prism
_exptl_crystal_F_000 752
_exptl_crystal_size_max 0.24
_exptl_crystal_size_mid 0.12
_exptl_crystal_size_min 0.12
_refine_diff_density_max 0.423
_refine_diff_density_min -0.288
_refine_diff_density_rms 0.06
_refine_ls_extinction_method none
_refine_ls_goodness_of_fit_ref 1.144
_refine_ls_hydrogen_treatment mixed
_refine_ls_matrix_type full
_refine_ls_number_parameters 289
_refine_ls_number_reflns 2337
_refine_ls_number_restraints 0
_refine_ls_restrained_S_all 1.144
_refine_ls_R_factor_all 0.0729
_refine_ls_R_factor_gt 0.0483
_refine_ls_shift/su_max 0
_refine_ls_shift/su_mean 0
_refine_ls_structure_factor_coef Fsqd
_refine_ls_weighting_details 'calc w=1/[\s^2^(Fo^2^)+(0.0176P)^2^+3.1516P] where P=(Fo^2^+2Fc^2^)/3'
_refine_ls_weighting_scheme calc
_refine_ls_wR_factor_gt 0.0892
_refine_ls_wR_factor_ref 0.0935
_reflns_number_gt 1747
_reflns_number_total 2337
_reflns_threshold_expression >2sigma(I)
_cod_data_source_file ic101038z_si_001_7.cif
_cod_data_source_block 10K_Irrad
_cod_database_code 4316765

loop_
_symmetry_equiv_pos_as_xyz
'x, y, z'
'-x+1/2, y+1/2, -z+1/2'
'-x, -y, -z'
'x-1/2, -y-1/2, z-1/2'

loop_
_atom_site_label
_atom_site_type_symbol
_atom_site_fract_x
_atom_site_fract_y
_atom_site_fract_z
_atom_site_U_iso_or_equiv
_atom_site_adp_type
_atom_site_occupancy
_atom_site_symmetry_multiplicity
_atom_site_calc_flag
_atom_site_refinement_flags
_atom_site_disorder_assembly
_atom_site_disorder_group
C1 C 0.4457(4) 0.7452(3) 0.0255(3) 0.0161(10) Uani 1 1 d . A .
C2 C 0.4280(3) 0.6375(3) -0.0112(3) 0.0186(10) Uani 1 1 d . . .
C3 C 0.4524(4) 0.6117(3) -0.1206(3) 0.0201(10) Uani 1 1 d . . .
C4 C 0.4935(4) 0.6918(3) -0.1915(3) 0.0164(9) Uani 1 1 d . . .
C5 C 0.5081(3) 0.7979(3) -0.1490(3) 0.0152(9) Uani 1 1 d . A .
C6 C 0.5456(3) 0.8936(3) -0.2136(3) 0.0140(9) Uani 1 1 d . A .
C7 C 0.6093(3) 1.0086(3) -0.3380(3) 0.0124(9) Uani 1 1 d . A .
C8 C 0.6532(3) 1.0528(3) -0.4430(3) 0.0129(9) Uani 1 1 d . . .
C9 C 0.6984(3) 1.1591(3) -0.4484(3) 0.0157(10) Uani 1 1 d . . .
H9 H 0.7025 1.2055 -0.3836 0.019 Uiso 1 1 calc R . .
C10 C 0.7368(4) 1.1953(3) -0.5502(3) 0.0160(10) Uani 1 1 d . . .
C11 C 0.7295(4) 1.1259(3) -0.6431(3) 0.0177(10) Uani 1 1 d . . .
C12 C 0.6842(3) 1.0215(3) -0.6297(3) 0.0174(10) Uani 1 1 d . . .
C15 C 1.0913(3) 0.8443(3) -0.1025(3) 0.0102(9) Uani 1 1 d . . .
C16 C 1 1 0 0.0118(14) Uani 1 2 d S . .
N3 N 0.6882(3) 0.9826(2) 0.0361(2) 0.0155(8) Uani 1 1 d . . .
C131 C 0.7790(9) 0.9836(7) 0.0009(8) 0.013(2) Uiso 0.495(8) 1 d P A 1
C141 C 0.8694(10) 0.9328(8) -0.1668(9) 0.015(3) Uiso 0.495(8) 1 d P A 1
N81 N 0.8521(8) 0.8993(6) -0.2556(8) 0.019(2) Uiso 0.495(8) 1 d P A 1
N91 N 1.1595(8) 0.7790(5) -0.1179(6) 0.0143(18) Uiso 0.495(8) 1 d P A 1
C17 C 0.8854(8) 0.9746(5) -0.0540(6) 0.010(2) Uani 0.495(8) 1 d P A 1
C132 C 0.7858(9) 1.0071(7) 0.0315(8) 0.009(2) Uiso 0.505(8) 1 d P A 2
C142 C 0.8956(10) 0.9107(8) -0.1646(8) 0.009(3) Uiso 0.505(8) 1 d P A 2
N82 N 0.8237(8) 0.8960(6) -0.2354(8) 0.017(2) Uiso 0.505(8) 1 d P A 2
N92 N 1.0993(8) 0.7633(5) -0.1471(5) 0.0151(18) Uiso 0.505(8) 1 d P A 2
C18 C 0.9006(8) 1.0498(5) 0.0441(6) 0.012(3) Uani 0.505(8) 1 d P . 2
C19 C 0.9938(8) 0.9192(6) -0.0855(6) 0.010(3) Uani 0.495(8) 1 d P . 2
N1 N 0.4845(3) 0.8252(2) -0.0415(2) 0.0120(8) Uani 1 1 d . . .
N2 N 0.5412(2) 0.9951(2) -0.1721(2) 0.0134(7) Uani 1 1 d . . .
N4 N 0.5815(3) 1.0682(2) -0.2499(2) 0.0141(8) Uani 1 1 d . A .
N5 N 0.5876(3) 0.8994(2) -0.3181(2) 0.0131(8) Uani 1 1 d . . .
N6 N 0.6166(4) 0.8050(2) -0.3825(3) 0.0174(9) Uani 1 1 d . A .
N7 N 0.6450(3) 0.9837(2) -0.5325(2) 0.0154(8) Uani 1 1 d . . .
Fe Fe 0.5 1 0 0.0143(2) Uani 1 2 d S . .
H1 H 0.430(3) 0.766(3) 0.095(3) 0.016(10) Uiso 1 1 d . . .
H1N H 0.614(4) 0.827(3) -0.449(4) 0.032(13) Uiso 1 1 d . . .
H2 H 0.398(3) 0.581(3) 0.041(3) 0.025(10) Uiso 1 1 d . . .
H2N H 0.708(4) 0.797(3) -0.360(3) 0.033(13) Uiso 1 1 d . . .
H3 H 0.441(3) 0.538(3) -0.150(3) 0.015(10) Uiso 1 1 d . . .
H4 H 0.508(3) 0.681(3) -0.269(3) 0.015(9) Uiso 1 1 d . . .
H5 H 0.681(3) 0.968(3) -0.689(3) 0.010(9) Uiso 1 1 d . . .
H6 H 0.761(4) 1.144(3) -0.707(3) 0.038(13) Uiso 1 1 d . . .
H7 H 0.768(3) 1.263(3) -0.559(3) 0.010(9) Uiso 1 1 d . . .

loop_
_atom_site_aniso_label
_atom_site_aniso_U_11
_atom_site_aniso_U_22
_atom_site_aniso_U_33
_atom_site_aniso_U_23
_atom_site_aniso_U_13
_atom_site_aniso_U_12
C1 0.008(3) 0.024(2) 0.016(2) 0.0023(18) -0.0007(19) -0.0011(18)
C2 0.009(3) 0.020(2) 0.026(2) 0.0082(18) 0.000(2) 0.0005(18)
C3 0.012(3) 0.016(2) 0.031(2) 0.0004(18) -0.003(2) 0.0001(17)
C4 0.010(3) 0.020(2) 0.019(2) 0.0007(17) -0.0008(19) 0.0038(17)
C5 0.007(3) 0.0189(19) 0.020(2) -0.0008(16) -0.0017(19) 0.0011(17)
C6 0.007(3) 0.016(2) 0.018(2) -0.0024(16) 0.0006(19) -0.0016(17)
C7 0.005(2) 0.0148(18) 0.0172(19) -0.0009(17) -0.0008(17) -0.0008(18)
C8 0.007(3) 0.0169(18) 0.0142(19) 0.0000(15) -0.0049(18) 0.0035(17)
C9 0.011(3) 0.0158(19) 0.020(2) -0.0001(16) 0.0002(19) 0.0050(17)
C10 0.012(3) 0.0154(19) 0.020(2) 0.0034(17) 0.0006(19) -0.0009(18)
C11 0.014(3) 0.025(2) 0.015(2) 0.0049(18) 0.002(2) 0.0060(18)
C12 0.016(3) 0.020(2) 0.017(2) 0.0011(17) 0.0031(19) 0.0030(17)
C15 0.011(3) 0.0145(19) 0.0051(17) 0.0021(15) -0.0012(17) -0.0015(17)
C16 0.017(4) 0.009(2) 0.010(2) 0.004(2) 0.004(3) 0.002(3)
N3 0.014(2) 0.0167(16) 0.0153(16) -0.0013(13) -0.0005(17) 0.0003(15)
C17 0.008(6) 0.009(4) 0.012(4) -0.006(3) -0.005(4) 0.000(3)
C18 0.019(7) 0.014(3) 0.005(4) -0.002(3) 0.005(4) -0.003(4)
C19 0.011(7) 0.014(4) 0.005(4) 0.000(3) 0.003(4) -0.005(4)
N1 0.002(2) 0.0190(16) 0.0147(16) 0.0031(13) -0.0037(15) 0.0010(14)
N2 0.008(2) 0.0154(14) 0.0169(15) 0.0033(15) 0.0008(14) -0.0019(15)
N4 0.011(2) 0.0169(16) 0.0147(17) 0.0026(13) 0.0024(16) 0.0000(14)
N5 0.008(2) 0.0148(16) 0.0163(17) -0.0026(13) 0.0024(15) -0.0011(14)
N6 0.021(3) 0.0148(16) 0.017(2) -0.0052(15) 0.0035(18) -0.0001(15)
N7 0.013(2) 0.0153(16) 0.0183(16) -0.0037(13) 0.0033(15) 0.0004(14)
Fe 0.0097(6) 0.0164(4) 0.0169(4) 0.0031(4) 0.0019(4) -0.0012(4)

loop_
_atom_type_symbol
_atom_type_description
_atom_type_scat_dispersion_real
_atom_type_scat_dispersion_imag
_atom_type_scat_source
C C 0.0033 0.0016 'International Tables Vol C Tables 4.2.6.8 and 6.1.1.4'
H H 0 0 'International Tables Vol C Tables 4.2.6.8 and 6.1.1.4'
N N 0.0061 0.0033 'International Tables Vol C Tables 4.2.6.8 and 6.1.1.4'
Fe Fe 0.3463 0.8444 'International Tables Vol C Tables 4.2.6.8 and 6.1.1.4'

loop_
_geom_angle_atom_site_label_1
_geom_angle_atom_site_label_2
_geom_angle_atom_site_label_3
_geom_angle
_geom_angle_site_symmetry_1
_geom_angle_site_symmetry_3
_geom_angle_publ_flag
N1 C1 C2 122.9(3) . . ?
C3 C2 C1 118.4(3) . . ?
C2 C3 C4 120.2(4) . . ?
C3 C4 C5 118.0(3) . . ?
N1 C5 C4 122.7(3) . . ?
N1 C5 C6 112.0(3) . . ?
C4 C5 C6 125.2(3) . . ?
N2 C6 N5 108.3(3) . . ?
N2 C6 C5 121.5(3) . . ?
N5 C6 C5 130.2(3) . . ?
N4 C7 N5 109.9(3) . . ?
N4 C7 C8 125.1(3) . . ?
N5 C7 C8 124.9(3) . . ?
N7 C8 C9 123.4(3) . . ?
N7 C8 C7 115.2(3) . . ?
C9 C8 C7 121.4(3) . . ?
C10 C9 C8 118.1(3) . . ?
C9 C10 C11 119.6(4) . . ?
C12 C11 C10 118.3(3) . . ?
N7 C12 C11 123.8(3) . . ?
N92 C15 N91 40.3(4) . . ?
N92 C15 C19 133.8(7) . . ?
N91 C15 C19 173.8(6) . . ?
N92 C15 C18 171.7(7) . 3_775 ?
N91 C15 C18 131.6(7) . 3_775 ?
C19 C15 C18 54.3(4) . 3_775 ?
C18 C16 C18 180.0000(10) . 3_775 ?
C18 C16 C19 123.6(4) . . ?
C18 C16 C19 56.4(4) 3_775 . ?
C18 C16 C19 56.4(4) . 3_775 ?
C18 C16 C19 123.6(4) 3_775 3_775 ?
C19 C16 C19 180.0(6) . 3_775 ?
C18 C16 C17 62.2(4) . . ?
C18 C16 C17 117.8(4) 3_775 . ?
C19 C16 C17 61.7(4) . . ?
C19 C16 C17 118.3(4) 3_775 . ?
C18 C16 C17 117.8(4) . 3_775 ?
C18 C16 C17 62.2(4) 3_775 3_775 ?
C19 C16 C17 118.3(4) . 3_775 ?
C19 C16 C17 61.7(4) 3_775 3_775 ?
C17 C16 C17 180.0000(10) . 3_775 ?
C131 N3 C132 23.4(6) . . ?
C131 N3 Fe 146.6(5) . . ?
C132 N3 Fe 155.2(4) . . ?
N3 C131 C17 172.2(11) . . ?
N81 C141 C17 177.4(12) . . ?
C131 C17 C141 112.6(9) . . ?
C131 C17 C16 123.6(7) . . ?
C141 C17 C16 123.7(7) . . ?
N3 C132 C18 168.9(9) . . ?
N82 C142 C19 172.3(11) . . ?
C19 C18 C16 61.8(5) 3_775 . ?
C19 C18 C132 164.0(7) 3_775 . ?
C16 C18 C132 124.3(6) . . ?
C19 C18 C15 62.8(5) 3_775 3_775 ?
C16 C18 C15 121.3(6) . 3_775 ?
C132 C18 C15 114.3(6) . 3_775 ?
C18 C19 C16 61.8(5) 3_775 . ?
C18 C19 C142 158.0(7) 3_775 . ?
C16 C19 C142 122.1(7) . . ?
C18 C19 C15 62.9(5) 3_775 . ?
C16 C19 C15 121.5(7) . . ?
C142 C19 C15 116.3(7) . . ?
C1 N1 C5 117.7(3) . . ?
C1 N1 Fe 126.5(2) . . ?
C5 N1 Fe 115.5(2) . . ?
C6 N2 N4 109.2(3) . . ?
C6 N2 Fe 113.4(2) . . ?
N4 N2 Fe 136.6(2) . . ?
C7 N4 N2 106.2(3) . . ?
C6 N5 C7 106.5(3) . . ?
C6 N5 N6 123.5(3) . . ?
C7 N5 N6 129.5(3) . . ?
C12 N7 C8 116.7(3) . . ?
N2 Fe N2 180.0000(10) . 3_675 ?
N2 Fe N3 94.41(11) . 3_675 ?
N2 Fe N3 85.59(11) 3_675 3_675 ?
N2 Fe N3 85.59(11) . . ?
N2 Fe N3 94.41(11) 3_675 . ?
N3 Fe N3 180 3_675 . ?
N2 Fe N1 77.00(10) . . ?
N2 Fe N1 103.00(10) 3_675 . ?
N3 Fe N1 88.98(11) 3_675 . ?
N3 Fe N1 91.02(11) . . ?
N2 Fe N1 103.00(10) . 3_675 ?
N2 Fe N1 77.00(10) 3_675 3_675 ?
N3 Fe N1 91.02(11) 3_675 3_675 ?
N3 Fe N1 88.98(11) . 3_675 ?
N1 Fe N1 180.00(14) . 3_675 ?

loop_
_geom_bond_atom_site_label_1
_geom_bond_atom_site_label_2
_geom_bond_distance
_geom_bond_site_symmetry_2
_geom_bond_publ_flag
C1 N1 1.341(4) . ?
C1 C2 1.387(5) . ?
C2 C3 1.375(5) . ?
C3 C4 1.380(5) . ?
C4 C5 1.388(5) . ?
C5 N1 1.355(4) . ?
C5 C6 1.465(5) . ?
C6 N2 1.326(4) . ?
C6 N5 1.350(4) . ?
C7 N4 1.320(4) . ?
C7 N5 1.368(4) . ?
C7 C8 1.464(5) . ?
C8 N7 1.350(4) . ?
C8 C9 1.389(5) . ?
C9 C10 1.374(5) . ?
C10 C11 1.384(5) . ?
C11 C12 1.378(5) . ?
C12 N7 1.336(4) . ?
C15 N92 1.120(7) . ?
C15 N91 1.131(7) . ?
C15 C19 1.455(8) . ?
C15 C18 1.457(8) 3_775 ?
C16 C18 1.407(7) . ?
C16 C18 1.407(7) 3_775 ?
C16 C19 1.407(7) . ?
C16 C19 1.407(7) 3_775 ?
C16 C17 1.457(9) . ?
C16 C17 1.457(9) 3_775 ?
N3 C131 1.134(10) . ?
N3 C132 1.155(10) . ?
N3 Fe 2.175(3) . ?
C131 C17 1.407(12) . ?
C141 N81 1.135(15) . ?
C141 C17 1.431(13) . ?
C132 C18 1.407(13) . ?
C142 N82 1.157(14) . ?
C142 C19 1.427(13) . ?
C18 C19 1.330(11) 3_775 ?
C18 C15 1.457(8) 3_775 ?
C19 C18 1.330(11) 3_775 ?
N1 Fe 2.179(3) . ?
N2 N4 1.374(4) . ?
N2 Fe 2.113(3) . ?
N5 N6 1.423(4) . ?
Fe N2 2.113(3) 3_675 ?
Fe N3 2.175(3) 3_675 ?
Fe N1 2.179(3) 3_675 ?
